data_7037251
loop_
_publ_author_name
'Yu, Na'
'Kegler, Philip'
'Klepov, Vladislav V.'
'Dellen, Jakob'
'Schlenz, Hartmut'
'Langer, Eike M.'
'Bosbach, Dirk'
'Alekseev, Evgeny V.'

_publ_section_title
;
 Influence of extreme conditions on the formation and structures of
 caesium uranium(vi) arsenates.
;
_journal_issue 47
_journal_name_full 'Dalton transactions (Cambridge, England : 2003)'
_journal_page_first 20735
_journal_page_last 20744
_journal_paper_doi 10.1039/c5dt03842a
_journal_volume 44
_journal_year 2015
_chemical_formula_sum 'As2 Cs O9 U'
_chemical_formula_weight 664.78
_chemical_name_systematic
; 
 ? 
;
_space_group_IT_number 12
_symmetry_cell_setting monoclinic
_symmetry_space_group_name_Hall '-C 2y'
_symmetry_space_group_name_H-M 'C 1 2/m 1'
_atom_sites_solution_hydrogens none
_atom_sites_solution_primary direct
_atom_sites_solution_secondary difmap
_audit_creation_method SHELXL-97
_audit_update_record
;
2015-10-01 deposited with the CCDC.
2015-11-01 downloaded from the CCDC.
;
_cell_angle_alpha 90.000(5)
_cell_angle_beta 100.110(5)
_cell_angle_gamma 90.000(5)
_cell_formula_units_Z 12
_cell_length_a 21.269(5)
_cell_length_b 11.812(5)
_cell_length_c 10.735(5)
_cell_measurement_temperature 293(2)
_cell_volume 2655.1(18)
_computing_structure_refinement 'SHELXL-97 (Sheldrick, 1997)'
_computing_structure_solution 'SHELXS-97 (Sheldrick, 1990)'
_diffrn_ambient_temperature 293(2)
_diffrn_measured_fraction_theta_full 0.999
_diffrn_measured_fraction_theta_max 0.999
_diffrn_radiation_monochromator graphite
_diffrn_radiation_source 'fine-focus sealed tube'
_diffrn_radiation_type MoK\a
_diffrn_radiation_wavelength 0.71073
_diffrn_reflns_av_R_equivalents 0.0372
_diffrn_reflns_av_sigmaI/netI 0.0358
_diffrn_reflns_limit_h_max 31
_diffrn_reflns_limit_h_min -32
_diffrn_reflns_limit_k_max 18
_diffrn_reflns_limit_k_min -17
_diffrn_reflns_limit_l_max 16
_diffrn_reflns_limit_l_min -15
_diffrn_reflns_number 19076
_diffrn_reflns_theta_full 33.14
_diffrn_reflns_theta_max 33.14
_diffrn_reflns_theta_min 3.39
_exptl_absorpt_coefficient_mu 29.835
_exptl_crystal_colour 'light yellow'
_exptl_crystal_density_diffrn 4.989
_exptl_crystal_density_method 'not measured'
_exptl_crystal_description block
_exptl_crystal_F_000 3420
_refine_diff_density_max 3.368
_refine_diff_density_min -3.742
_refine_diff_density_rms 0.347
_refine_ls_extinction_method none
_refine_ls_goodness_of_fit_ref 1.262
_refine_ls_hydrogen_treatment none
_refine_ls_matrix_type full
_refine_ls_number_parameters 212
_refine_ls_number_reflns 5267
_refine_ls_number_restraints 12
_refine_ls_restrained_S_all 1.260
_refine_ls_R_factor_all 0.0746
_refine_ls_R_factor_gt 0.0579
_refine_ls_shift/su_max 0.001
_refine_ls_shift/su_mean 0.000
_refine_ls_structure_factor_coef Fsqd
_refine_ls_weighting_details 'calc w=1/[\s^2^(Fo^2^)+(0.0000P)^2^+136.9079P] where P=(Fo^2^+2Fc^2^)/3'
_refine_ls_weighting_scheme calc
_refine_ls_wR_factor_gt 0.0894
_refine_ls_wR_factor_ref 0.0942
_reflns_number_gt 4304
_reflns_number_total 5267
_reflns_threshold_expression >2sigma(I)
_cod_data_source_file c5dt03842a2.cif
_cod_data_source_block shelxl
_cod_depositor_comments
;
The following automatic conversions were performed:

'_symmetry_cell_setting' value 'Monoclinic' changed to 'monoclinic'
according to
/usr/data/users/saulius/crontab/automatic-downloads/rss-feeds/RSC/lib/dictionaries/cif_core.dic
dictionary named 'cif_core.dic' version 2.4.2 from 2011-04-26.

Automatic conversion script
Id: cif_fix_values 4268 2015-11-12 08:31:59Z antanas 

 Adding full bibliography for 7037249--7037252.cif.
;
_cod_original_sg_symbol_H-M 'c 2/m'
_cod_database_code 7037251

loop_
_symmetry_equiv_pos_as_xyz
'x, y, z'
'-x, y, -z'
'x+1/2, y+1/2, z'
'-x+1/2, y+1/2, -z'
'-x, -y, -z'
'x, -y, z'
'-x+1/2, -y+1/2, -z'
'x+1/2, -y+1/2, z'

loop_
_atom_site_label
_atom_site_type_symbol
_atom_site_fract_x
_atom_site_fract_y
_atom_site_fract_z
_atom_site_U_iso_or_equiv
_atom_site_adp_type
_atom_site_occupancy
_atom_site_symmetry_multiplicity
_atom_site_calc_flag
_atom_site_refinement_flags
U1 U 0.2500 0.7500 0.0000 0.02562(12) Uani 1 2 d S
U2 U 0.455796(16) 0.75174(3) -0.26342(4) 0.02382(9) Uani 1 1 d .
Cs1 Cs 0.59096(5) 1.0000 -0.35865(14) 0.0428(3) Uani 1 2 d S
Cs2 Cs 0.09848(5) 1.0000 -0.05310(10) 0.0352(2) Uani 1 2 d S
Cs3 Cs 0.29975(5) 1.0000 -0.32680(11) 0.0345(2) Uani 1 2 d S
As1 As 0.29141(4) 0.63247(8) -0.28888(10) 0.01907(18) Uani 1 1 d .
As2 As 0.41133(5) 0.63362(9) -0.58516(9) 0.0215(2) Uani 1 1 d .
As3 As 0.09362(5) 0.63204(8) -0.02397(11) 0.0262(2) Uani 1 1 d .
O1 O 0.1317(6) 0.5000 -0.0550(14) 0.013(3) Uani 0.60 2 d SP
O1A O 0.0584(11) 0.5000 -0.056(2) 0.020(5) Uani 0.40 2 d SP
O2 O 0.3204(4) 0.5000 -0.3234(11) 0.025(2) Uani 1 2 d S
O3 O 0.4445(4) 0.6272(6) -0.4347(7) 0.0257(15) Uani 1 1 d .
O4 O 0.3311(4) 0.6554(7) -0.5956(8) 0.0325(18) Uani 1 1 d .
O5 O 0.3417(3) 0.7239(7) -0.3327(8) 0.0329(19) Uani 1 1 d .
O6 O 0.2185(3) 0.6429(8) -0.3759(10) 0.043(2) Uani 1 1 d .
O7 O 0.4475(4) 0.8696(7) -0.3683(10) 0.044(2) Uani 1 1 d .
O8 O 0.0971(4) 0.6422(7) 0.1301(9) 0.040(2) Uani 1 1 d .
O9 O 0.4619(5) 0.6319(9) -0.1628(8) 0.049(3) Uani 1 1 d .
O10 O 0.2901(5) 0.6329(9) -0.1355(9) 0.049(2) Uani 1 1 d .
O11 O 0.4147(5) 0.5000 -0.6522(10) 0.032(3) Uani 1 2 d S
O12 O 0.4400(4) 0.7211(9) -0.6789(9) 0.047(3) Uani 1 1 d .
O13 O 0.2606(6) 0.6422(10) 0.1170(9) 0.061(3) Uani 1 1 d .
O14 O 0.1474(5) 0.7220(11) -0.0804(13) 0.028(3) Uani 0.60 1 d P
O14A O 0.1572(9) 0.6446(19) -0.0630(19) 0.032(4) Uani 0.40 1 d PU
O15 O 0.0283(5) 0.6332(10) -0.1387(11) 0.020(2) Uani 0.60 1 d P
O15A O 0.0358(8) 0.7218(15) -0.0800(17) 0.022(3) Uani 0.40 1 d PU

loop_
_atom_site_aniso_label
_atom_site_aniso_U_11
_atom_site_aniso_U_22
_atom_site_aniso_U_33
_atom_site_aniso_U_23
_atom_site_aniso_U_13
_atom_site_aniso_U_12
U1 0.01384(19) 0.0400(3) 0.0233(2) -0.0114(2) 0.00396(17) 0.0028(2)
U2 0.01446(14) 0.01899(15) 0.0364(2) -0.01498(16) -0.00010(13) 0.00065(13)
Cs1 0.0333(5) 0.0280(5) 0.0709(9) 0.000 0.0201(5) 0.000
Cs2 0.0371(5) 0.0463(6) 0.0220(4) 0.000 0.0043(4) 0.000
Cs3 0.0317(5) 0.0245(5) 0.0482(6) 0.000 0.0095(4) 0.000
As1 0.0181(4) 0.0142(4) 0.0261(5) -0.0021(4) 0.0073(3) -0.0003(3)
As2 0.0236(4) 0.0224(5) 0.0172(4) 0.0073(4) 0.0000(3) -0.0080(4)
As3 0.0180(4) 0.0109(4) 0.0443(6) 0.0025(4) -0.0092(4) -0.0015(3)
O1 0.012(6) 0.007(6) 0.019(7) 0.000 0.000(5) 0.000
O1A 0.015(10) 0.017(11) 0.024(12) 0.000 -0.011(9) 0.000
O2 0.013(4) 0.027(5) 0.037(6) 0.000 0.007(4) 0.000
O3 0.037(4) 0.017(3) 0.019(3) -0.001(3) -0.006(3) -0.006(3)
O4 0.025(4) 0.029(4) 0.045(5) 0.012(4) 0.012(3) 0.004(3)
O5 0.016(3) 0.026(4) 0.055(5) 0.019(4) -0.001(3) -0.004(3)
O6 0.015(3) 0.037(5) 0.071(6) 0.004(5) -0.005(4) 0.000(3)
O7 0.049(5) 0.015(4) 0.081(7) 0.009(4) 0.044(5) 0.001(3)
O8 0.038(4) 0.031(4) 0.060(6) -0.002(4) 0.031(4) 0.009(4)
O9 0.075(7) 0.050(6) 0.019(4) 0.001(4) 0.000(4) 0.037(5)
O10 0.074(7) 0.046(6) 0.032(5) -0.006(4) 0.021(5) 0.017(5)
O11 0.030(6) 0.052(8) 0.014(5) 0.000 0.003(4) 0.000
O12 0.019(3) 0.065(7) 0.055(6) 0.045(5) 0.004(3) -0.004(4)
O13 0.088(8) 0.064(8) 0.034(5) 0.000(5) 0.016(5) 0.025(6)
O14 0.018(5) 0.022(6) 0.040(7) 0.008(5) -0.001(5) -0.003(4)
O14A 0.031(4) 0.032(4) 0.032(4) 0.0000(10) 0.0057(12) -0.0002(10)
O15 0.016(5) 0.019(5) 0.025(6) 0.009(5) 0.004(4) 0.003(4)
O15A 0.022(3) 0.022(4) 0.022(3) 0.0003(10) 0.0037(12) 0.0000(10)

loop_
_atom_type_symbol
_atom_type_description
_atom_type_scat_dispersion_real
_atom_type_scat_dispersion_imag
_atom_type_scat_source
O O 0.0106 0.0060 'International Tables Vol C Tables 4.2.6.8 and 6.1.1.4'
As As 0.0499 2.0058 'International Tables Vol C Tables 4.2.6.8 and 6.1.1.4'
Cs Cs -0.3680 2.1192 'International Tables Vol C Tables 4.2.6.8 and 6.1.1.4'
U U -9.6767 9.6646 'International Tables Vol C Tables 4.2.6.8 and 6.1.1.4'

loop_
_geom_angle_atom_site_label_1
_geom_angle_atom_site_label_2
_geom_angle_atom_site_label_3
_geom_angle
_geom_angle_site_symmetry_1
_geom_angle_site_symmetry_3
O13 U1 O13 179.998(1) . 7_565
O13 U1 O14 99.3(5) . .
O13 U1 O14 80.7(5) 7_565 .
O13 U1 O14 80.7(5) . 7_565
O13 U1 O14 99.3(5) 7_565 7_565
O14 U1 O14 179.999(1) . 7_565
O13 U1 O10 89.9(4) . 7_565
O13 U1 O10 90.1(4) 7_565 7_565
O14 U1 O10 83.5(5) . 7_565
O14 U1 O10 96.5(5) 7_565 7_565
O13 U1 O10 90.1(4) . .
O13 U1 O10 89.9(4) 7_565 .
O14 U1 O10 96.5(5) . .
O14 U1 O10 83.5(5) 7_565 .
O10 U1 O10 180.0(3) 7_565 .
O13 U1 O14A 79.5(7) . .
O13 U1 O14A 100.5(7) 7_565 .
O14 U1 O14A 23.9(6) . .
O14 U1 O14A 156.1(6) 7_565 .
O10 U1 O14A 96.7(6) 7_565 .
O10 U1 O14A 83.3(6) . .
O13 U1 O14A 100.5(7) . 7_565
O13 U1 O14A 79.5(7) 7_565 7_565
O14 U1 O14A 156.1(6) . 7_565
O14 U1 O14A 23.9(6) 7_565 7_565
O10 U1 O14A 83.3(6) 7_565 7_565
O10 U1 O14A 96.7(6) . 7_565
O14A U1 O14A 179.998(2) . 7_565
O13 U1 Cs2 54.5(4) . 7_565
O13 U1 Cs2 125.5(4) 7_565 7_565
O14 U1 Cs2 127.3(3) . 7_565
O14 U1 Cs2 52.7(3) 7_565 7_565
O10 U1 Cs2 133.1(3) 7_565 7_565
O10 U1 Cs2 46.9(3) . 7_565
O14A U1 Cs2 104.3(5) . 7_565
O14A U1 Cs2 75.7(5) 7_565 7_565
O13 U1 Cs2 125.5(4) . .
O13 U1 Cs2 54.5(4) 7_565 .
O14 U1 Cs2 52.7(3) . .
O14 U1 Cs2 127.3(3) 7_565 .
O10 U1 Cs2 46.9(3) 7_565 .
O10 U1 Cs2 133.1(3) . .
O14A U1 Cs2 75.7(5) . .
O14A U1 Cs2 104.3(5) 7_565 .
Cs2 U1 Cs2 180.0 7_565 .
O13 U1 Cs3 21.0(4) . 7_565
O13 U1 Cs3 159.0(4) 7_565 7_565
O14 U1 Cs3 82.3(3) . 7_565
O14 U1 Cs3 97.7(3) 7_565 7_565
O10 U1 Cs3 75.7(3) 7_565 7_565
O10 U1 Cs3 104.3(3) . 7_565
O14A U1 Cs3 66.6(5) . 7_565
O14A U1 Cs3 113.4(5) 7_565 7_565
Cs2 U1 Cs3 75.00(2) 7_565 7_565
Cs2 U1 Cs3 105.00(2) . 7_565
O13 U1 Cs3 159.0(4) . .
O13 U1 Cs3 21.0(4) 7_565 .
O14 U1 Cs3 97.7(3) . .
O14 U1 Cs3 82.3(3) 7_565 .
O10 U1 Cs3 104.3(3) 7_565 .
O10 U1 Cs3 75.7(3) . .
O14A U1 Cs3 113.4(5) . .
O14A U1 Cs3 66.6(5) 7_565 .
Cs2 U1 Cs3 105.00(2) 7_565 .
Cs2 U1 Cs3 75.00(2) . .
Cs3 U1 Cs3 180.0 7_565 .
O9 U2 O7 178.0(5) . .
O9 U2 O15 98.5(4) . 8_565
O7 U2 O15 83.5(5) . 8_565
O9 U2 O3 87.9(3) . .
O7 U2 O3 90.5(4) . .
O15 U2 O3 142.8(3) 8_565 .
O9 U2 O8 92.7(4) . 7_565
O7 U2 O8 87.9(4) . 7_565
O15 U2 O8 70.8(3) 8_565 7_565
O3 U2 O8 145.8(3) . 7_565
O9 U2 O15A 68.7(5) . 8_565
O7 U2 O15A 113.3(5) . 8_565
O15 U2 O15A 30.0(5) 8_565 8_565
O3 U2 O15A 133.8(5) . 8_565
O8 U2 O15A 76.9(5) 7_565 8_565
O9 U2 O12 93.7(4) . 2_654
O7 U2 O12 87.0(4) . 2_654
O15 U2 O12 71.8(3) 8_565 2_654
O3 U2 O12 71.2(3) . 2_654
O8 U2 O12 142.7(3) 7_565 2_654
O15A U2 O12 71.3(5) 8_565 2_654
O9 U2 O5 92.3(4) . .
O7 U2 O5 86.0(3) . .
O15 U2 O5 142.1(3) 8_565 .
O3 U2 O5 73.4(3) . .
O8 U2 O5 72.4(3) 7_565 .
O15A U2 O5 143.0(5) 8_565 .
O12 U2 O5 143.9(3) 2_654 .
O9 U2 Cs1 134.5(3) . .
O7 U2 Cs1 47.2(3) . .
O15 U2 Cs1 48.4(3) 8_565 .
O3 U2 Cs1 102.72(19) . .
O8 U2 Cs1 101.0(2) 7_565 .
O15A U2 Cs1 72.6(4) 8_565 .
O12 U2 Cs1 51.0(3) 2_654 .
O5 U2 Cs1 133.16(17) . .
O9 U2 Cs3 126.9(3) . .
O7 U2 Cs3 52.5(3) . .
O15 U2 Cs3 96.1(3) 8_565 .
O3 U2 Cs3 109.18(18) . .
O8 U2 Cs3 45.9(2) 7_565 .
O15A U2 Cs3 116.8(4) 8_565 .
O12 U2 Cs3 139.3(3) 2_654 .
O5 U2 Cs3 49.96(19) . .
Cs1 U2 Cs3 91.50(3) . .
O9 U2 Cs2 37.3(3) . 3_545
O7 U2 Cs2 143.9(3) . 3_545
O15 U2 Cs2 77.1(3) 8_565 3_545
O3 U2 Cs2 86.92(18) . 3_545
O8 U2 Cs2 113.4(2) 7_565 3_545
O15A U2 Cs2 50.2(4) 8_565 3_545
O12 U2 Cs2 58.1(3) 2_654 3_545
O5 U2 Cs2 127.25(17) . 3_545
Cs1 U2 Cs2 98.41(3) . 3_545
Cs3 U2 Cs2 158.82(2) . 3_545
O9 U2 Cs2 22.4(3) . 7_565
O7 U2 Cs2 157.2(3) . 7_565
O15 U2 Cs2 100.0(3) 8_565 7_565
O3 U2 Cs2 99.38(18) . 7_565
O8 U2 Cs2 72.4(2) 7_565 7_565
O15A U2 Cs2 73.9(4) 8_565 7_565
O12 U2 Cs2 115.5(3) 2_654 7_565
O5 U2 Cs2 77.40(18) . 7_565
Cs1 U2 Cs2 146.46(3) . 7_565
Cs3 U2 Cs2 104.71(3) . 7_565
Cs2 U2 Cs2 57.82(3) 3_545 7_565
O1 Cs1 O6 88.8(3) 3 3
O1 Cs1 O6 88.8(3) 3 8_565
O6 Cs1 O6 63.1(3) 3 8_565
O1 Cs1 O7 152.03(16) 3 2_654
O6 Cs1 O7 105.9(2) 3 2_654
O6 Cs1 O7 77.5(2) 8_565 2_654
O1 Cs1 O7 152.03(16) 3 5_674
O6 Cs1 O7 77.5(2) 3 5_674
O6 Cs1 O7 105.9(2) 8_565 5_674
O7 Cs1 O7 55.9(3) 2_654 5_674
O1 Cs1 O15 49.3(3) 3 3
O6 Cs1 O15 103.9(3) 3 3
O6 Cs1 O15 137.6(3) 8_565 3
O7 Cs1 O15 142.4(2) 2_654 3
O7 Cs1 O15 110.2(2) 5_674 3
O1 Cs1 O15 49.3(3) 3 8_565
O6 Cs1 O15 137.6(3) 3 8_565
O6 Cs1 O15 103.9(3) 8_565 8_565
O7 Cs1 O15 110.2(2) 2_654 8_565
O7 Cs1 O15 142.4(2) 5_674 8_565
O15 Cs1 O15 56.8(4) 3 8_565
O1 Cs1 O12 84.44(16) 3 2_654
O6 Cs1 O12 134.1(2) 3 2_654
O6 Cs1 O12 71.4(2) 8_565 2_654
O7 Cs1 O12 68.2(2) 2_654 2_654
O7 Cs1 O12 122.5(2) 5_674 2_654
O15 Cs1 O12 105.4(2) 3 2_654
O15 Cs1 O12 48.9(2) 8_565 2_654
O1 Cs1 O12 84.44(16) 3 5_674
O6 Cs1 O12 71.4(2) 3 5_674
O6 Cs1 O12 134.1(2) 8_565 5_674
O7 Cs1 O12 122.5(2) 2_654 5_674
O7 Cs1 O12 68.2(2) 5_674 5_674
O15 Cs1 O12 48.9(2) 3 5_674
O15 Cs1 O12 105.4(2) 8_565 5_674
O12 Cs1 O12 151.7(3) 2_654 5_674
O1 Cs1 O7 96.4(3) 3 .
O6 Cs1 O7 173.2(2) 3 .
O6 Cs1 O7 121.3(2) 8_565 .
O7 Cs1 O7 71.3(3) 2_654 .
O7 Cs1 O7 95.93(18) 5_674 .
O15 Cs1 O7 76.4(2) 3 .
O15 Cs1 O7 48.3(3) 8_565 .
O12 Cs1 O7 51.20(19) 2_654 .
O12 Cs1 O7 104.55(19) 5_674 .
O1 Cs1 O7 96.4(3) 3 6_575
O6 Cs1 O7 121.3(2) 3 6_575
O6 Cs1 O7 173.2(2) 8_565 6_575
O7 Cs1 O7 95.93(18) 2_654 6_575
O7 Cs1 O7 71.3(3) 5_674 6_575
O15 Cs1 O7 48.3(3) 3 6_575
O15 Cs1 O7 76.4(2) 8_565 6_575
O12 Cs1 O7 104.55(19) 2_654 6_575
O12 Cs1 O7 51.20(19) 5_674 6_575
O7 Cs1 O7 53.8(3) . 6_575
O1 Cs1 O1A 26.8(4) 3 3
O6 Cs1 O1A 111.4(4) 3 3
O6 Cs1 O1A 111.4(4) 8_565 3
O7 Cs1 O1A 141.5(3) 2_654 3
O7 Cs1 O1A 141.5(3) 5_674 3
O15 Cs1 O1A 32.0(2) 3 3
O15 Cs1 O1A 32.0(2) 8_565 3
O12 Cs1 O1A 79.19(16) 2_654 3
O12 Cs1 O1A 79.19(16) 5_674 3
O7 Cs1 O1A 72.6(4) . 3
O7 Cs1 O1A 72.6(4) 6_575 3
O11 Cs2 O10 123.9(2) 7_564 4
O11 Cs2 O10 123.9(2) 7_564 7_565
O10 Cs2 O10 58.0(4) 4 7_565
O11 Cs2 O9 138.4(2) 7_564 4
O10 Cs2 O9 70.0(2) 4 4
O10 Cs2 O9 97.1(2) 7_565 4
O11 Cs2 O9 138.4(2) 7_564 7_565
O10 Cs2 O9 97.1(2) 4 7_565
O10 Cs2 O9 70.0(2) 7_565 7_565
O9 Cs2 O9 57.5(3) 4 7_565
O11 Cs2 O9 74.0(2) 7_564 8_465
O10 Cs2 O9 161.2(2) 4 8_465
O10 Cs2 O9 119.5(3) 7_565 8_465
O9 Cs2 O9 92.7(2) 4 8_465
O9 Cs2 O9 66.2(3) 7_565 8_465
O11 Cs2 O9 74.0(2) 7_564 3_455
O10 Cs2 O9 119.5(3) 4 3_455
O10 Cs2 O9 161.2(2) 7_565 3_455
O9 Cs2 O9 66.2(3) 4 3_455
O9 Cs2 O9 92.7(2) 7_565 3_455
O9 Cs2 O9 55.9(4) 8_465 3_455
O11 Cs2 O14 83.6(2) 7_564 6_575
O10 Cs2 O14 52.9(3) 4 6_575
O10 Cs2 O14 108.3(3) 7_565 6_575
O9 Cs2 O14 76.6(3) 4 6_575
O9 Cs2 O14 132.6(3) 7_565 6_575
O9 Cs2 O14 132.0(3) 8_465 6_575
O9 Cs2 O14 77.5(3) 3_455 6_575
O11 Cs2 O14 83.6(2) 7_564 .
O10 Cs2 O14 108.3(3) 4 .
O10 Cs2 O14 52.9(3) 7_565 .
O9 Cs2 O14 132.6(3) 4 .
O9 Cs2 O14 76.6(3) 7_565 .
O9 Cs2 O14 77.5(3) 8_465 .
O9 Cs2 O14 132.0(3) 3_455 .
O14 Cs2 O14 142.0(4) 6_575 .
O11 Cs2 O15A 87.2(3) 7_564 6_575
O10 Cs2 O15A 79.9(3) 4 6_575
O10 Cs2 O15A 136.5(3) 7_565 6_575
O9 Cs2 O15A 54.6(3) 4 6_575
O9 Cs2 O15A 108.3(3) 7_565 6_575
O9 Cs2 O15A 96.5(3) 8_465 6_575
O9 Cs2 O15A 40.8(3) 3_455 6_575
O14 Cs2 O15A 39.6(3) 6_575 6_575
O14 Cs2 O15A 170.2(4) . 6_575
O11 Cs2 O15A 87.2(3) 7_564 .
O10 Cs2 O15A 136.5(3) 4 .
O10 Cs2 O15A 79.9(3) 7_565 .
O9 Cs2 O15A 108.3(3) 4 .
O9 Cs2 O15A 54.6(3) 7_565 .
O9 Cs2 O15A 40.8(3) 8_465 .
O9 Cs2 O15A 96.5(3) 3_455 .
O14 Cs2 O15A 170.2(4) 6_575 .
O14 Cs2 O15A 39.6(3) . .
O15A Cs2 O15A 136.4(6) 6_575 .
O11 Cs2 O13 74.8(2) 7_564 4
O10 Cs2 O13 49.6(2) 4 4
O10 Cs2 O13 78.7(3) 7_565 4
O9 Cs2 O13 111.1(2) 4 4
O9 Cs2 O13 143.8(2) 7_565 4
O9 Cs2 O13 148.7(2) 8_465 4
O9 Cs2 O13 114.7(3) 3_455 4
O14 Cs2 O13 43.3(3) 6_575 4
O14 Cs2 O13 98.8(3) . 4
O15A Cs2 O13 82.3(3) 6_575 4
O15A Cs2 O13 137.0(3) . 4
O8 Cs3 O8 62.5(3) 4 7_565
O8 Cs3 O13 65.4(2) 4 4
O8 Cs3 O13 96.9(3) 7_565 4
O8 Cs3 O13 96.9(3) 4 7_565
O8 Cs3 O13 65.4(2) 7_565 7_565
O13 Cs3 O13 62.3(4) 4 7_565
O8 Cs3 O4 153.4(2) 4 7_564
O8 Cs3 O4 108.6(2) 7_565 7_564
O13 Cs3 O4 92.5(2) 4 7_564
O13 Cs3 O4 58.1(3) 7_565 7_564
O8 Cs3 O4 108.6(2) 4 4_554
O8 Cs3 O4 153.4(2) 7_565 4_554
O13 Cs3 O4 58.1(3) 4 4_554
O13 Cs3 O4 92.5(2) 7_565 4_554
O4 Cs3 O4 67.3(3) 7_564 4_554
O8 Cs3 O5 111.2(2) 4 .
O8 Cs3 O5 50.3(2) 7_565 .
O13 Cs3 O5 130.4(2) 4 .
O13 Cs3 O5 69.7(2) 7_565 .
O4 Cs3 O5 70.98(18) 7_564 .
O4 Cs3 O5 137.84(18) 4_554 .
O8 Cs3 O5 50.3(2) 4 6_575
O8 Cs3 O5 111.2(2) 7_565 6_575
O13 Cs3 O5 69.7(2) 4 6_575
O13 Cs3 O5 130.4(2) 7_565 6_575
O4 Cs3 O5 137.84(18) 7_564 6_575
O4 Cs3 O5 70.98(18) 4_554 6_575
O5 Cs3 O5 149.0(2) . 6_575
O8 Cs3 O6 141.58(19) 4 7_564
O8 Cs3 O6 107.0(2) 7_565 7_564
O13 Cs3 O6 150.5(2) 4 7_564
O13 Cs3 O6 112.4(3) 7_565 7_564
O4 Cs3 O6 63.8(2) 7_564 7_564
O4 Cs3 O6 94.74(19) 4_554 7_564
O5 Cs3 O6 61.0(2) . 7_564
O5 Cs3 O6 115.2(2) 6_575 7_564
O8 Cs3 O6 107.0(2) 4 4_554
O8 Cs3 O6 141.58(19) 7_565 4_554
O13 Cs3 O6 112.4(3) 4 4_554
O13 Cs3 O6 150.5(2) 7_565 4_554
O4 Cs3 O6 94.74(19) 7_564 4_554
O4 Cs3 O6 63.8(2) 4_554 4_554
O5 Cs3 O6 115.2(2) . 4_554
O5 Cs3 O6 61.0(2) 6_575 4_554
O6 Cs3 O6 56.4(3) 7_564 4_554
O8 Cs3 O7 49.6(2) 4 6_575
O8 Cs3 O7 78.2(2) 7_565 6_575
O13 Cs3 O7 108.9(2) 4 6_575
O13 Cs3 O7 140.1(3) 7_565 6_575
O4 Cs3 O7 156.8(2) 7_564 6_575
O4 Cs3 O7 116.4(2) 4_554 6_575
O5 Cs3 O7 99.86(17) . 6_575
O5 Cs3 O7 49.17(17) 6_575 6_575
O6 Cs3 O7 93.0(2) 7_564 6_575
O6 Cs3 O7 69.3(2) 4_554 6_575
O8 Cs3 O7 78.2(2) 4 .
O8 Cs3 O7 49.6(2) 7_565 .
O13 Cs3 O7 140.1(3) 4 .
O13 Cs3 O7 108.9(2) 7_565 .
O4 Cs3 O7 116.4(2) 7_564 .
O4 Cs3 O7 156.8(2) 4_554 .
O5 Cs3 O7 49.17(17) . .
O5 Cs3 O7 99.86(17) 6_575 .
O6 Cs3 O7 69.3(2) 7_564 .
O6 Cs3 O7 93.0(2) 4_554 .
O7 Cs3 O7 50.7(3) 6_575 .
O5 As1 O10 114.1(5) . .
O5 As1 O6 112.2(4) . .
O10 As1 O6 112.4(5) . .
O5 As1 O2 104.8(4) . .
O10 As1 O2 106.4(5) . .
O6 As1 O2 106.0(5) . .
O5 As1 Cs2 101.5(3) . 7_565
O10 As1 Cs2 41.4(3) . 7_565
O6 As1 Cs2 145.1(3) . 7_565
O2 As1 Cs2 72.2(4) . 7_565
O12 As2 O3 119.4(4) . .
O12 As2 O4 109.9(4) . .
O3 As2 O4 108.8(4) . .
O12 As2 O11 105.8(5) . .
O3 As2 O11 108.8(4) . .
O4 As2 O11 102.8(5) . .
O12 As2 Cs2 68.2(4) . 7_564
O3 As2 Cs2 147.1(3) . 7_564
O4 As2 Cs2 96.3(3) . 7_564
O11 As2 Cs2 43.1(3) . 7_564
O14A As3 O8 113.1(8) . .
O14A As3 O15A 119.1(10) . .
O8 As3 O15A 102.6(7) . .
O14A As3 O15 117.7(9) . .
O8 As3 O15 128.2(5) . .
O15A As3 O15 42.7(7) . .
O14A As3 O1A 114.5(12) . .
O8 As3 O1A 101.9(9) . .
O15A As3 O1A 103.6(9) . .
O15 As3 O1A 65.9(7) . .
O14A As3 O14 32.9(9) . .
O8 As3 O14 112.8(5) . .
O15A As3 O14 88.5(7) . .
O15 As3 O14 104.3(5) . .
O1A As3 O14 139.8(10) . .
O14A As3 O1 65.1(9) . .
O8 As3 O1 107.7(5) . .
O15A As3 O1 144.2(8) . .
O15 As3 O1 102.1(6) . .
O1A As3 O1 51.9(8) . .
O14 As3 O1 96.8(6) . .
O14A As3 Cs1 69.5(8) . 3_445
O8 As3 Cs1 160.6(3) . 3_445
O15A As3 Cs1 91.8(6) . 3_445
O15 As3 Cs1 57.0(4) . 3_445
O1A As3 Cs1 61.6(9) . 3_445
O14 As3 Cs1 80.1(5) . 3_445
O1 As3 Cs1 54.8(5) . 3_445
O14A As3 Cs3 85.3(8) . 7_565
O8 As3 Cs3 39.5(3) . 7_565
O15A As3 Cs3 142.1(6) . 7_565
O15 As3 Cs3 151.2(4) . 7_565
O1A As3 Cs3 89.5(7) . 7_565
O14 As3 Cs3 104.2(4) . 7_565
O1 As3 Cs3 70.6(5) . 7_565
Cs1 As3 Cs3 125.20(4) 3_445 7_565
O1A O1 O14A 108.0(8) . .
O1A O1 O14A 108.0(8) . 6_565
O14A O1 O14A 143.4(15) . 6_565
O1A O1 As3 61.5(4) . 6_565
O14A O1 As3 166.6(10) . 6_565
O14A O1 As3 48.7(6) 6_565 6_565
O1A O1 As3 61.5(4) . .
O14A O1 As3 48.7(6) . .
O14A O1 As3 166.6(10) 6_565 .
As3 O1 As3 118.5(8) 6_565 .
O1A O1 Cs1 84.4(11) . 3_445
O14A O1 Cs1 88.9(8) . 3_445
O14A O1 Cs1 88.9(8) 6_565 3_445
As3 O1 Cs1 97.8(5) 6_565 3_445
As3 O1 Cs1 97.8(5) . 3_445
O1 O1A As3 66.5(7) . .
O1 O1A As3 66.5(7) . 6_565
As3 O1A As3 127.5(13) . 6_565
O1 O1A Cs1 68.8(10) . 3_445
As3 O1A Cs1 92.0(9) . 3_445
As3 O1A Cs1 92.0(9) 6_565 3_445
As1 O2 As1 127.4(6) . 6_565
As2 O3 U2 135.3(4) . .
As2 O4 Cs3 135.8(4) . 7_564
As1 O5 U2 131.7(4) . .
As1 O5 Cs3 116.1(4) . .
U2 O5 Cs3 96.7(2) . .
As1 O6 Cs1 129.6(5) . 3_445
As1 O6 Cs3 114.2(4) . 7_564
Cs1 O6 Cs3 81.0(2) 3_445 7_564
U2 O7 Cs1 155.9(5) . 5_674
U2 O7 Cs1 110.3(4) . .
Cs1 O7 Cs1 84.07(18) 5_674 .
U2 O7 Cs3 104.4(3) . .
Cs1 O7 Cs3 79.8(2) 5_674 .
Cs1 O7 Cs3 126.9(2) . .
As3 O8 U2 135.5(5) . 7_565
As3 O8 Cs3 121.6(4) . 7_565
U2 O8 Cs3 102.9(3) 7_565 7_565
U2 O9 Cs2 145.5(4) . 7_565
U2 O9 Cs2 123.8(5) . 3_545
Cs2 O9 Cs2 87.3(2) 7_565 3_545
As1 O10 U1 135.4(6) . .
As1 O10 Cs2 118.9(4) . 7_565
U1 O10 Cs2 102.1(3) . 7_565
As2 O11 As2 130.0(6) . 6_565
As2 O11 Cs2 114.5(3) . 7_564
As2 O11 Cs2 114.5(3) 6_565 7_564
As2 O12 U2 134.9(4) . 2_654
As2 O12 Cs1 116.1(5) . 5_674
U2 O12 Cs1 95.2(3) 2_654 5_674
U1 O13 Cs3 147.7(5) . 7_565
U1 O13 Cs2 101.9(4) . 7_565
Cs3 O13 Cs2 109.5(3) 7_565 7_565
O14A O14 As3 58.6(14) . .
O14A O14 U1 84.3(15) . .
As3 O14 U1 127.8(7) . .
O14A O14 Cs2 162.3(17) . .
As3 O14 Cs2 108.8(5) . .
U1 O14 Cs2 96.6(4) . .
O14 O14A As3 88.5(17) . .
O14 O14A O1 150(2) . .
As3 O14A O1 66.2(9) . .
O14 O14A U1 71.8(14) . .
As3 O14A U1 137.3(12) . .
O1 O14A U1 137.8(12) . .
O14 O14A Cs1 103.9(16) . 3_445
As3 O14A Cs1 88.1(8) . 3_445
O1 O14A Cs1 61.6(7) . 3_445
U1 O14A Cs1 132.7(7) . 3_445
O15A O15 As3 67.2(10) . .
O15A O15 U2 78.8(10) . 8_465
As3 O15 U2 144.2(7) . 8_465
O15A O15 Cs1 138.3(10) . 3_445
As3 O15 Cs1 97.7(4) . 3_445
U2 O15 Cs1 100.3(4) 8_465 3_445
O15 O15A As3 70.0(10) . .
O15 O15A U2 71.1(9) . 8_465
As3 O15A U2 139.5(10) . 8_465
O15 O15A Cs2 148.6(12) . .
As3 O15A Cs2 108.6(7) . .
U2 O15A Cs2 98.6(5) 8_465 .

loop_
_geom_bond_atom_site_label_1
_geom_bond_atom_site_label_2
_geom_bond_distance
_geom_bond_site_symmetry_2
U1 O13 1.774(11) .
U1 O13 1.775(11) 7_565
U1 O14 2.226(11) .
U1 O14 2.226(11) 7_565
U1 O10 2.279(9) 7_565
U1 O10 2.279(9) .
U1 O14A 2.33(2) .
U1 O14A 2.33(2) 7_565
U2 O9 1.771(9) .
U2 O7 1.780(9) .
U2 O15 2.301(10) 8_565
U2 O3 2.333(7) .
U2 O8 2.335(8) 7_565
U2 O15A 2.386(17) 8_565
U2 O12 2.431(7) 2_654
U2 O5 2.432(7) .
Cs1 O1 3.223(15) 3
Cs1 O6 3.227(8) 3
Cs1 O6 3.227(8) 8_565
Cs1 O7 3.285(10) 2_654
Cs1 O7 3.285(10) 5_674
Cs1 O15 3.306(12) 3
Cs1 O15 3.306(12) 8_565
Cs1 O12 3.397(11) 2_654
Cs1 O12 3.397(11) 5_674
Cs1 O7 3.402(8) .
Cs1 O7 3.403(8) 6_575
Cs1 O1A 3.44(3) 3
Cs2 O11 3.126(10) 7_564
Cs2 O10 3.239(10) 4
Cs2 O10 3.239(10) 7_565
Cs2 O9 3.240(10) 4
Cs2 O9 3.240(10) 7_565
Cs2 O9 3.324(9) 8_465
Cs2 O9 3.324(9) 3_455
Cs2 O14 3.472(13) 6_575
Cs2 O14 3.472(13) .
Cs2 O15A 3.540(18) 6_575
Cs2 O15A 3.540(18) .
Cs2 O13 3.605(11) 4
Cs3 O8 3.235(9) 4
Cs3 O8 3.235(9) 7_565
Cs3 O13 3.249(12) 4
Cs3 O13 3.249(11) 7_565
Cs3 O4 3.316(8) 7_564
Cs3 O4 3.316(8) 4_554
Cs3 O5 3.385(8) .
Cs3 O5 3.385(8) 6_575
Cs3 O6 3.571(10) 7_564
Cs3 O6 3.571(10) 4_554
Cs3 O7 3.598(8) 6_575
Cs3 O7 3.598(8) .
As1 O5 1.646(7) .
As1 O10 1.652(9) .
As1 O6 1.669(8) .
As1 O2 1.745(4) .
As2 O12 1.634(8) .
As2 O3 1.647(7) .
As2 O4 1.710(7) .
As2 O11 1.741(5) .
As3 O14A 1.49(2) .
As3 O8 1.647(9) .
As3 O15A 1.655(17) .
As3 O15 1.687(11) .
As3 O1A 1.739(9) .
As3 O14 1.746(12) .
As3 O1 1.815(7) .
